data_2008167
loop_
_publ_author_name
'Siero\'n, Les\/law'
'Bukowska-Strzy\.zewska, Maria'

_publ_section_title <i>cis</i>-Bis(2-amino-1,3-benzothiazole-<i>N</i>^3^)bis(formato-<i>O</i>,<i>O</i>')copper(II)
_journal_issue 2
_journal_name_full 'Acta Crystallographica Section C'
_journal_page_first 167
_journal_page_last 169
_journal_paper_doi 10.1107/S0108270198011743
_journal_volume 55
_journal_year 1999
_chemical_formula_iupac '[Cu (C H O2)2 (C7 H6 N2 S)2 ]'
_chemical_formula_moiety 'C16 H14 Cu N4 O4 S2'
_chemical_formula_sum 'C16 H14 Cu N4 O4 S2'
_chemical_formula_weight 453.97
_chemical_name_systematic ' cis-Bis(2-aminobenzothiazole-N)-bis(formato-O,O')copper(II)'
_space_group_IT_number 15
_symmetry_cell_setting monoclinic
_symmetry_space_group_name_Hall '-C 2yc'
_symmetry_space_group_name_H-M 'C 1 2/c 1'
_atom_type_scat_source
;
International Tables for Crystallography
(Vol.C)
;
_audit_creation_method SHELXL-97
_cell_angle_alpha 90
_cell_angle_beta 113.960(6)
_cell_angle_gamma 90
_cell_formula_units_Z 4
_cell_length_a 18.3481(16)
_cell_length_b 8.3075(7)
_cell_length_c 13.2995(9)
_cell_measurement_reflns_used 48
_cell_measurement_temperature 293(2)
_cell_measurement_theta_max 15.69
_cell_measurement_theta_min 3.24
_cell_volume 1852.5(3)
_computing_cell_refinement 'P3 Software'
_computing_data_collection 'P3 Software (Siemens, 1990)'
_computing_data_reduction 'SHELXTL/PC XDISK (Sheldrick, 1990)'
_computing_molecular_graphics 'SHELXTL/PC XP'
_computing_publication_material SHELXL97
_computing_structure_refinement 'SHELXL97 (Sheldrick, 1997)'
_computing_structure_solution 'SHELXS97 (Sheldrick, 1997)'
_diffrn_ambient_temperature 293(2)
_diffrn_measured_fraction_theta_full 0.465
_diffrn_measured_fraction_theta_max 0.465
_diffrn_measurement_device 'Siemens P3 diffractometer'
_diffrn_measurement_method \w--2\q
_diffrn_radiation_monochromator graphite
_diffrn_radiation_source 'FK60-10 Siemens Mo tube'
_diffrn_radiation_type MoK\a
_diffrn_radiation_wavelength 0.71073
_diffrn_reflns_av_R_equivalents 0.0202
_diffrn_reflns_av_sigmaI/netI 0.0185
_diffrn_reflns_limit_h_max 21
_diffrn_reflns_limit_h_min -23
_diffrn_reflns_limit_k_max 10
_diffrn_reflns_limit_k_min 0
_diffrn_reflns_limit_l_max 16
_diffrn_reflns_limit_l_min 0
_diffrn_reflns_number 1998
_diffrn_reflns_theta_full 26.50
_diffrn_reflns_theta_max 26.50
_diffrn_reflns_theta_min 2.43
_diffrn_standards_decay_% none
_diffrn_standards_interval_count 100
_diffrn_standards_number 3
_exptl_absorpt_coefficient_mu 1.435
_exptl_absorpt_correction_T_max 0.803
_exptl_absorpt_correction_T_min 0.673
_exptl_absorpt_correction_type psi-scan
_exptl_absorpt_process_details 'North et al., 1968'
_exptl_crystal_colour 'Dark green'
_exptl_crystal_density_diffrn 1.628
_exptl_crystal_density_method 'Not measured'
_exptl_crystal_description Prism
_exptl_crystal_F_000 924
_exptl_crystal_size_max 0.30
_exptl_crystal_size_mid 0.30
_exptl_crystal_size_min 0.16
_refine_diff_density_max 0.279
_refine_diff_density_min -0.370
_refine_ls_extinction_coef 0.0013(2)
_refine_ls_extinction_method 'SHELXL97 (Sheldrick, 1997)'
_refine_ls_goodness_of_fit_ref 1.142
_refine_ls_hydrogen_treatment refall
_refine_ls_matrix_type full
_refine_ls_number_parameters 152
_refine_ls_number_reflns 1917
_refine_ls_number_restraints 0
_refine_ls_restrained_S_all 1.142
_refine_ls_R_factor_all 0.0387
_refine_ls_R_factor_gt 0.0325
_refine_ls_shift/su_max 0.000
_refine_ls_shift/su_mean 0.000
_refine_ls_structure_factor_coef Fsqd
_refine_ls_weighting_details 'w = 1/[\s^2^(Fo^2^) + (0.0251P)^2^ + 4.1788P] where P=(Fo^2^ + 2Fc^2^)/3'
_refine_ls_weighting_scheme calc
_refine_ls_wR_factor_ref 0.0801
_reflns_number_gt 1716
_reflns_number_total 1917
_reflns_threshold_expression I>2\s(I)
_cod_data_source_file ka1298.cif
_cod_data_source_block ka1298
_cod_depositor_comments
;
The following automatic conversions were performed:
'_symmetry_cell_setting' value 'Monoclinic' changed to 'monoclinic'
according to '/home/saulius/struct/CIF-dictionaries/cif_core.dic'
dictionary named 'cif_core.dic' version 2.4.1 from 2010-06-29.

Automatic conversion script
Id: cif_fix_enum 1527 2010-12-29 10:47:43Z saulius 

The following automatic conversions were performed:

'_refine_ls_weighting_scheme' value 'w = 1/[\s^2^(Fo^2^) +
(0.0251P)^2^ + 4.1788P] where P=(Fo^2^ + 2Fc^2^)/3' was changed to
'calc'. New tag '_refine_ls_weighting_details' was created. The value
of the new tag was set to 'w = 1/[\s^2^(Fo^2^) + (0.0251P)^2^ +
4.1788P] where P=(Fo^2^ + 2Fc^2^)/3'.

Automatic conversion script
Id: cif_fix_values 3143 2015-03-26 13:38:13Z robertas 
;
_cod_original_sg_symbol_H-M 'C 2/c'
_cod_database_code 2008167

loop_
_symmetry_equiv_pos_as_xyz
'x, y, z'
'-x, y, -z+1/2'
'x+1/2, y+1/2, z'
'-x+1/2, y+1/2, -z+1/2'
'-x, -y, -z'
'x, -y, z-1/2'
'-x+1/2, -y+1/2, -z'
'x+1/2, -y+1/2, z-1/2'

loop_
_atom_site_label
_atom_site_fract_x
_atom_site_fract_y
_atom_site_fract_z
_atom_site_U_iso_or_equiv
_atom_site_adp_type
_atom_site_calc_flag
_atom_site_refinement_flags
_atom_site_occupancy
_atom_site_disorder_assembly
_atom_site_disorder_group
_atom_site_type_symbol
Cu 0 0.59646(5) 0.25 0.02848(15) Uani d S 1 . . Cu
S1 0.07103(5) 0.85442(10) 0.00753(7) 0.0520(2) Uani d . 1 . . S
O1 -0.06205(11) 0.4228(2) 0.28279(15) 0.0398(4) Uani d . 1 . . O
O2 -0.12833(13) 0.4804(3) 0.10751(17) 0.0561(6) Uani d . 1 . . O
C1 -0.11801(18) 0.4000(4) 0.1894(2) 0.0444(7) Uani d . 1 . . C
N1 0.03754(13) 0.7538(3) 0.16851(17) 0.0336(5) Uani d . 1 . . N
N2 -0.05101(18) 0.6675(4) -0.0059(2) 0.0499(7) Uani d . 1 . . N
C2 0.01312(17) 0.7467(3) 0.0605(2) 0.0374(6) Uani d . 1 . . C
C3 0.1985(2) 1.0161(4) 0.1749(4) 0.0613(10) Uani d . 1 . . C
C4 0.2394(2) 1.0428(5) 0.2851(4) 0.0683(11) Uani d . 1 . . C
C5 0.2147(2) 0.9748(5) 0.3611(3) 0.0588(9) Uani d . 1 . . C
C6 0.14730(18) 0.8791(4) 0.3275(3) 0.0450(7) Uani d . 1 . . C
C7 0.10533(16) 0.8508(3) 0.2161(2) 0.0364(6) Uani d . 1 . . C
C8 0.13135(18) 0.9187(3) 0.1401(3) 0.0447(7) Uani d . 1 . . C
H1 -0.152(2) 0.314(4) 0.185(3) 0.058(10) Uiso d . 1 . . H
H4 0.287(2) 1.100(5) 0.311(3) 0.072(11) Uiso d . 1 . . H
H3 0.214(2) 1.059(5) 0.124(3) 0.087(14) Uiso d . 1 . . H
H5 0.244(2) 0.984(5) 0.435(3) 0.061(11) Uiso d . 1 . . H
H6 0.1297(18) 0.835(4) 0.374(2) 0.041(8) Uiso d . 1 . . H
H7 -0.0571(19) 0.652(4) -0.070(3) 0.055(10) Uiso d . 1 . . H
H8 -0.077(2) 0.609(5) 0.015(3) 0.057(11) Uiso d . 1 . . H

loop_
_atom_site_aniso_label
_atom_site_aniso_U_11
_atom_site_aniso_U_22
_atom_site_aniso_U_33
_atom_site_aniso_U_12
_atom_site_aniso_U_13
_atom_site_aniso_U_23
Cu 0.0303(2) 0.0335(2) 0.0232(2) 0 0.01249(16) 0
S1 0.0693(5) 0.0536(5) 0.0518(5) 0.0138(4) 0.0440(4) 0.0165(3)
O1 0.0419(10) 0.0467(11) 0.0330(9) -0.0071(9) 0.0174(8) -0.0013(8)
O2 0.0495(12) 0.0719(16) 0.0389(11) -0.0066(11) 0.0097(10) 0.0042(11)
C1 0.0430(15) 0.0463(16) 0.0448(16) -0.0117(14) 0.0187(13) -0.0081(14)
N1 0.0407(12) 0.0352(11) 0.0301(10) -0.0005(9) 0.0199(9) 0.0011(9)
N2 0.0625(17) 0.0597(17) 0.0294(13) -0.0010(14) 0.0206(12) -0.0014(12)
C2 0.0494(15) 0.0354(14) 0.0355(13) 0.0108(12) 0.0255(12) 0.0048(11)
C3 0.060(2) 0.0442(18) 0.103(3) 0.0015(16) 0.056(2) 0.0101(19)
C4 0.0451(19) 0.052(2) 0.118(4) -0.0112(16) 0.043(2) -0.011(2)
C5 0.0429(17) 0.057(2) 0.072(2) -0.0085(15) 0.0186(17) -0.0144(18)
C6 0.0432(15) 0.0455(17) 0.0500(17) -0.0053(13) 0.0228(13) -0.0041(14)
C7 0.0360(13) 0.0321(13) 0.0474(15) 0.0024(11) 0.0235(12) -0.0006(11)
C8 0.0488(16) 0.0364(15) 0.0634(18) 0.0104(13) 0.0376(15) 0.0105(13)

loop_
_geom_angle_atom_site_label_1
_geom_angle_atom_site_label_2
_geom_angle_atom_site_label_3
_geom_angle_site_symmetry_3
_geom_angle
_geom_angle_publ_flag
O1 Cu O1 2 87.24(11) y
O1 Cu O2 . 56.57(7) y
O1 Cu O2 2 90.06(8) y
O2 Cu O2 2 135.36(12) y
O1 Cu N1 . 161.65(8) y
O1 Cu N1 2 90.09(8) y
O2 Cu N1 . 105.31(8) y
O2 Cu N1 2 103.57(8) y
N1 Cu N1 2 97.91(12) y
O1 C1 O2 . 124.2(3) y
O1 C1 H1 . 115(2) ?
O2 C1 H1 . 120(2) ?
C1 O1 Cu . 101.65(18) ?
C1 O2 Cu . 77.38(17) ?
C2 N1 C7 . 111.4(2) y
C2 N1 Cu . 121.52(19) ?
C7 N1 Cu . 124.92(17) ?
C2 N2 H7 . 118(2) ?
C2 N2 H8 . 124(3) ?
C2 S1 C8 . 89.41(13) y
H7 N2 H8 . 114(3) ?
N1 C2 N2 . 124.4(3) y
N1 C2 S1 . 115.0(2) y
N2 C2 S1 . 120.6(2) y
N1 C7 C6 . 126.0(2) y
N1 C7 C8 . 114.0(3) ?
S1 C8 C3 . 129.1(3) ?
S1 C8 C7 . 110.2(2) y
C3 C4 C5 . 121.1(3) ?
C3 C4 H4 . 121(2) ?
C3 C8 C7 . 120.7(3) ?
C4 C3 C8 . 118.6(3) ?
C4 C3 H3 . 122(3) ?
C4 C5 H5 . 122(2) ?
C4 C5 C6 . 120.9(4) ?
C5 C4 H4 . 118(3) ?
C5 C6 C7 . 118.6(3) ?
C5 C6 H6 . 123(2) ?
C6 C5 H5 . 117(2) ?
C6 C7 C8 . 120.0(3) ?
C7 C6 H6 . 118(2) ?
C8 C3 H3 . 119(3) ?

loop_
_geom_bond_atom_site_label_1
_geom_bond_atom_site_label_2
_geom_bond_site_symmetry_2
_geom_bond_distance
_geom_bond_publ_flag
Cu N1 . 1.991(2) y
Cu O1 . 1.9925(19) y
Cu O2 . 2.538(2) y
S1 C2 . 1.742(3) y
S1 C8 . 1.741(3) y
O1 C1 . 1.264(3) y
O2 C1 . 1.225(4) y
C1 H1 . 0.93(4) ?
N1 C2 . 1.321(3) y
N1 C7 . 1.399(3) y
N2 C2 . 1.324(4) y
N2 H7 . 0.83(4) ?
N2 H8 . 0.80(4) ?
C3 C4 . 1.367(6) ?
C3 C8 . 1.387(5) ?
C3 H3 . 0.91(4) ?
C4 C5 . 1.384(6) ?
C4 H4 . 0.92(4) ?
C5 C6 . 1.383(4) ?
C5 H5 . 0.91(4) ?
C6 C7 . 1.385(4) ?
C6 H6 . 0.89(3) ?
C7 C8 . 1.400(4) ?

loop_
_geom_contact_atom_site_label_1
_geom_contact_atom_site_label_2
_geom_contact_distance
_geom_contact_site_symmetry_2
S1 S1 3.502(2) 5_575

loop_
_geom_hbond_atom_site_label_D
_geom_hbond_atom_site_label_H
_geom_hbond_atom_site_label_A
_geom_hbond_site_symmetry_A
_geom_hbond_distance_DH
_geom_hbond_distance_HA
_geom_hbond_distance_DA
_geom_hbond_angle_DHA
N2 H7 O1 6_565 0.83(4) 2.02(4) 2.835(3) 170(3)
N2 H8 O2 . 0.80(4) 2.12(4) 2.905(4) 166(4)
